data_1566692
loop_
_publ_author_name
'Zeng, Lintao'
'Chen, Tianhong'
'Zhu, Beitong'
'Koo, Seyoung'
'Tang, Yonghe'
'Lin, Weiying'
'James, Tony D.'
'Kim, Jong Seung'

_publ_section_title
;
 A molecular recognition platform for the simultaneous sensing of diverse
 chemical weapons
;
_journal_name_full 'Chemical Science'
_journal_paper_doi 10.1039/D2SC00299J
_journal_year 2022
_chemical_absolute_configuration unk
_chemical_formula_moiety 'C15 H19 B F2 N4'
_chemical_formula_sum 'C15 H19 B F2 N4'
_chemical_formula_weight 304.15
_chemical_name_common BODIPY-DCH
_chemical_name_systematic
10-((2-aminocyclohexyl)iminio)-5,5-difluoro-5H,10H-dipyrrolo[1,2-c:2',1'-f][1,3,2]diazaborinin-5-uide
_space_group_crystal_system tetragonal
_space_group_IT_number 76
_space_group_name_Hall 'P 4w'
_space_group_name_H-M_alt 'P 41'
_atom_sites_solution_hydrogens geom
_atom_sites_solution_primary dual
_audit_creation_date 2021-06-02
_audit_creation_method
;
Olex2 1.2
(compiled 2018.05.29 svn.r3508 for OlexSys, GUI svn.r5506)
;
_audit_update_record
;
2021-07-06 deposited with the CCDC.	2022-03-04 downloaded from the CCDC.
;
_cell_angle_alpha 90
_cell_angle_beta 90
_cell_angle_gamma 90
_cell_formula_units_Z 4
_cell_length_a 10.5675(8)
_cell_length_b 10.5675(8)
_cell_length_c 13.404(2)
_cell_measurement_reflns_used 1342
_cell_measurement_temperature 293(2)
_cell_measurement_theta_max 26.4040
_cell_measurement_theta_min 2.6160
_cell_volume 1496.9(3)
_computing_cell_refinement 'CrysAlisPro 1.171.39.7e (Rigaku OD, 2015)'
_computing_data_collection 'CrysAlisPro 1.171.39.7e (Rigaku OD, 2015)'
_computing_data_reduction 'CrysAlisPro 1.171.39.7e (Rigaku OD, 2015)'
_computing_molecular_graphics 'Olex2 (Dolomanov et al., 2009)'
_computing_publication_material 'Olex2 (Dolomanov et al., 2009)'
_computing_structure_refinement 'ShelXL (Sheldrick, 2015)'
_computing_structure_solution 'ShelXT (Sheldrick, 2015)'
_diffrn_ambient_temperature 293(2)
_diffrn_detector 'CCD plate'
_diffrn_measured_fraction_theta_full 0.998
_diffrn_measured_fraction_theta_max 0.998
_diffrn_measurement_details
;
List of Runs (angles in degrees, time in seconds):

  # Type    Start    End  Width  t~exp~   \w     \q     \k     \f   Frames
#--------------------------------------------------------------------------
  1  \w    -74.00 108.00   1.00   45.00    --   30.00  54.00-150.00  182
  2  \w      4.00  29.00   1.00   45.00    --   30.00  54.00 -30.00   25
;
_diffrn_measurement_device 'two-circle diffractometer'
_diffrn_measurement_device_type 'XtaLAB Mini (ROW)'
_diffrn_measurement_method '\w scans'
_diffrn_orient_matrix_type 'CrysAlisPro convention (1999,Acta A55,543-557)'
_diffrn_orient_matrix_UB_11 -0.0405434000
_diffrn_orient_matrix_UB_12 0.0533814000
_diffrn_orient_matrix_UB_13 -0.0041453000
_diffrn_orient_matrix_UB_21 -0.0533466000
_diffrn_orient_matrix_UB_22 -0.0397923000
_diffrn_orient_matrix_UB_23 0.0065514000
_diffrn_orient_matrix_UB_31 0.0035552000
_diffrn_orient_matrix_UB_32 0.0092356000
_diffrn_orient_matrix_UB_33 0.0522873000
_diffrn_radiation_monochromator graphite
_diffrn_radiation_probe x-ray
_diffrn_radiation_type MoK\a
_diffrn_radiation_wavelength 0.71073
_diffrn_reflns_av_R_equivalents 0.0515
_diffrn_reflns_av_unetI/netI 0.0947
_diffrn_reflns_Laue_measured_fraction_full 0.998
_diffrn_reflns_Laue_measured_fraction_max 0.998
_diffrn_reflns_limit_h_max 6
_diffrn_reflns_limit_h_min -12
_diffrn_reflns_limit_k_max 12
_diffrn_reflns_limit_k_min -12
_diffrn_reflns_limit_l_max 15
_diffrn_reflns_limit_l_min -15
_diffrn_reflns_number 4917
_diffrn_reflns_point_group_measured_fraction_full 0.998
_diffrn_reflns_point_group_measured_fraction_max 0.998
_diffrn_reflns_theta_full 25.009
_diffrn_reflns_theta_max 25.009
_diffrn_reflns_theta_min 3.121
_diffrn_source 'fine-focus sealed X-ray tube'
_diffrn_source_type 'Enhance (Mo) X-ray Source'
_exptl_absorpt_coefficient_mu 0.100
_exptl_absorpt_correction_T_max 1.00000
_exptl_absorpt_correction_T_min 0.38276
_exptl_absorpt_correction_type multi-scan
_exptl_absorpt_process_details
;
CrysAlisPro 1.171.39.7e (Rigaku Oxford Diffraction, 2015)
Empirical absorption correction using spherical harmonics,
 implemented in SCALE3 ABSPACK scaling algorithm.
;
_exptl_crystal_colour blue
_exptl_crystal_density_diffrn 1.350
_exptl_crystal_description block
_exptl_crystal_F_000 640
_refine_diff_density_max 0.170
_refine_diff_density_min -0.218
_refine_diff_density_rms 0.042
_refine_ls_abs_structure_details
;
 Refined as a perfect inversion twin.
;
_refine_ls_abs_structure_Flack 0.5
_refine_ls_extinction_method none
_refine_ls_goodness_of_fit_ref 1.009
_refine_ls_hydrogen_treatment constr
_refine_ls_matrix_type full
_refine_ls_number_parameters 200
_refine_ls_number_reflns 2626
_refine_ls_number_restraints 1
_refine_ls_restrained_S_all 1.009
_refine_ls_R_factor_all 0.0936
_refine_ls_R_factor_gt 0.0450
_refine_ls_shift/su_max 0.000
_refine_ls_shift/su_mean 0.000
_refine_ls_structure_factor_coef Fsqd
_refine_ls_weighting_details 'w=1/[\s^2^(Fo^2^)+(0.0236P)^2^] where P=(Fo^2^+2Fc^2^)/3'
_refine_ls_weighting_scheme calc
_refine_ls_wR_factor_gt 0.0832
_refine_ls_wR_factor_ref 0.1069
_reflns_Friedel_coverage 0.912
_reflns_Friedel_fraction_full 0.999
_reflns_Friedel_fraction_max 0.999
_reflns_number_gt 1785
_reflns_number_total 2626
_reflns_threshold_expression 'I > 2\s(I)'
_cod_data_source_file d2sc00299j7.cif
_cod_data_source_block 9
_cod_depositor_comments
;
The following automatic conversions were performed:

data item '_chemical_absolute_configuration' value 'unK' was changed
to 'unk' in accordance with the
/home/data/users/saulius/crontab/automatic-downloads/rss-feeds/RSC/lib/dictionaries/cif_core.dic
dictionary named 'cif_core.dic' version 2.4.2 last updated on
2011-04-26.

Automatic conversion script
Id: cif_fix_values 7556 2019-12-06 15:28:31Z antanas 
;
_cod_original_cell_volume 1496.8(3)
_cod_database_code 1566692
_shelx_shelxl_version_number 2014/7
_shelx_space_group_comment
;
The symmetry employed for this shelxl refinement is uniquely defined
by the following loop, which should always be used as a source of
symmetry information in preference to the above space-group names.
They are only intended as comments.
;
_reflns_odcompleteness_completeness 99.81
_reflns_odcompleteness_iscentric 1
_reflns_odcompleteness_theta 26.32
_olex2_refinement_description
;
1. Fixed Uiso
 At 1.2 times of:
  All C(H) groups, All C(H,H) groups, All N(H) groups, All N(H,H,H) groups
2. Others
 Fixed Sof: H00A(0.66667) H00B(0.66667) H00C(0.66667)
3.a Ternary CH refined with riding coordinates:
 C008(H008), C00C(H00E)
3.b Secondary CH2 refined with riding coordinates:
 C00H(H00J,H00K), C00I(H00L,H00M), C00K(H00O,H00P), C00L(H00Q,H00R)
3.c Aromatic/amide H refined with riding coordinates:
 N003(H003), C00A(H00D), C00D(H00F), C00E(H00G), C00F(H00H), C00G(H00I),
 C00J(H00N)
3.d Idealised Me refined as rotating group:
 N005(H00A,H00B,H00C)
;
_olex2_submission_special_instructions 'No special instructions were received'
_oxdiff_exptl_absorpt_empirical_details
;
Empirical correction (ABSPACK) includes:
- Absorption correction using spherical harmonics
- Frame scaling
;
_oxdiff_exptl_absorpt_empirical_full_max 2.165
_oxdiff_exptl_absorpt_empirical_full_min 0.604

loop_
_space_group_symop_operation_xyz
'x, y, z'
'-x, -y, z+1/2'
'-y, x, z+1/4'
'y, -x, z+3/4'

loop_
_atom_site_label
_atom_site_type_symbol
_atom_site_fract_x
_atom_site_fract_y
_atom_site_fract_z
_atom_site_U_iso_or_equiv
_atom_site_adp_type
_atom_site_occupancy
_atom_site_site_symmetry_order
_atom_site_calc_flag
_atom_site_refinement_flags_posn
_atom_site_refinement_flags_adp
_atom_site_refinement_flags_occupancy
_atom_site_disorder_assembly
_atom_site_disorder_group
F001 F 0.9849(3) 0.5478(3) 0.5279(3) 0.0717(11) Uani 1 1 d . . . . .
F002 F 0.9498(3) 0.5449(3) 0.6928(3) 0.0694(11) Uani 1 1 d . . . . .
N003 N 0.5060(4) 0.6418(4) 0.5128(3) 0.0377(10) Uani 1 1 d . . . . .
H003 H 0.4633 0.5732 0.5055 0.045 Uiso 1 1 calc R . . . .
N004 N 0.8330(4) 0.6946(4) 0.5942(3) 0.0405(10) Uani 1 1 d . . . . .
N005 N 0.4467(4) 0.7170(4) 0.3070(3) 0.0428(11) Uani 1 1 d . . . . .
H00A H 0.4018 0.7052 0.2517 0.051 Uiso 0.6667 1 calc GR . P . .
H00B H 0.4959 0.6500 0.3177 0.051 Uiso 0.6667 1 calc GR . P . .
H00C H 0.4947 0.7857 0.3002 0.051 Uiso 0.6667 1 calc GR . P . .
N006 N 0.7850(4) 0.4671(4) 0.5876(3) 0.0401(10) Uani 1 1 d . . . . .
C007 C 0.6634(4) 0.4949(5) 0.5586(3) 0.0344(11) Uani 1 1 d . . . . .
C008 C 0.3601(4) 0.7340(5) 0.3926(3) 0.0355(12) Uani 1 1 d . . . . .
H008 H 0.3109 0.6562 0.4014 0.043 Uiso 1 1 calc R . . . .
C009 C 0.6229(4) 0.6250(4) 0.5455(3) 0.0331(11) Uani 1 1 d . . . . .
C00A C 0.5963(5) 0.3830(5) 0.5480(3) 0.0370(12) Uani 1 1 d . . . . .
H00D H 0.5122 0.3749 0.5287 0.044 Uiso 1 1 calc R . . . .
C00B C 0.7077(5) 0.7244(4) 0.5689(3) 0.0359(11) Uani 1 1 d . . . . .
C00C C 0.4369(5) 0.7578(4) 0.4869(3) 0.0347(12) Uani 1 1 d . . . . .
H00E H 0.4980 0.8256 0.4740 0.042 Uiso 1 1 calc R . . . .
C00D C 0.8927(5) 0.8028(5) 0.6187(4) 0.0540(15) Uani 1 1 d . . . . .
H00F H 0.9771 0.8080 0.6380 0.065 Uiso 1 1 calc R . . . .
C00E C 0.7933(5) 0.3388(5) 0.5951(4) 0.0482(14) Uani 1 1 d . . . . .
H00G H 0.8658 0.2946 0.6134 0.058 Uiso 1 1 calc R . . . .
C00F C 0.6947(5) 0.8561(5) 0.5804(4) 0.0459(13) Uani 1 1 d . . . . .
H00H H 0.6213 0.9025 0.5695 0.055 Uiso 1 1 calc R . . . .
C00G C 0.6797(5) 0.2843(5) 0.5719(4) 0.0432(13) Uani 1 1 d . . . . .
H00I H 0.6612 0.1982 0.5720 0.052 Uiso 1 1 calc R . . . .
C00H C 0.2688(5) 0.8437(5) 0.3732(4) 0.0448(13) Uani 1 1 d . . . . .
H00J H 0.3174 0.9181 0.3550 0.054 Uiso 1 1 calc R . . . .
H00K H 0.2151 0.8222 0.3170 0.054 Uiso 1 1 calc R . . . .
C00I C 0.3538(5) 0.7955(5) 0.5749(4) 0.0471(14) Uani 1 1 d . . . . .
H00L H 0.4074 0.8181 0.6308 0.056 Uiso 1 1 calc R . . . .
H00M H 0.3028 0.7234 0.5947 0.056 Uiso 1 1 calc R . . . .
C00J C 0.8116(5) 0.9051(5) 0.6112(5) 0.0572(16) Uani 1 1 d . . . . .
H00N H 0.8308 0.9895 0.6240 0.069 Uiso 1 1 calc R . . . .
C00K C 0.1862(5) 0.8757(6) 0.4611(4) 0.0602(17) Uani 1 1 d . . . . .
H00O H 0.1317 0.8044 0.4764 0.072 Uiso 1 1 calc R . . . .
H00P H 0.1329 0.9475 0.4448 0.072 Uiso 1 1 calc R . . . .
C00L C 0.2663(5) 0.9069(5) 0.5507(4) 0.0550(15) Uani 1 1 d . . . . .
H00Q H 0.2123 0.9245 0.6075 0.066 Uiso 1 1 calc R . . . .
H00R H 0.3165 0.9818 0.5372 0.066 Uiso 1 1 calc R . . . .
B00M B 0.8925(6) 0.5621(6) 0.6000(5) 0.0465(16) Uani 1 1 d . . . . .

loop_
_atom_site_aniso_label
_atom_site_aniso_U_11
_atom_site_aniso_U_22
_atom_site_aniso_U_33
_atom_site_aniso_U_23
_atom_site_aniso_U_13
_atom_site_aniso_U_12
F001 0.0423(19) 0.075(3) 0.098(3) -0.010(2) 0.020(2) 0.0045(18)
F002 0.065(2) 0.070(2) 0.074(2) -0.0054(19) -0.038(2) 0.0100(18)
N003 0.040(2) 0.027(2) 0.046(2) 0.004(2) -0.014(2) -0.0001(19)
N004 0.034(2) 0.046(3) 0.042(2) 0.004(2) -0.006(2) 0.000(2)
N005 0.047(3) 0.045(2) 0.036(2) -0.002(2) 0.000(2) 0.005(2)
N006 0.033(2) 0.045(3) 0.042(3) 0.002(2) -0.004(2) 0.003(2)
C007 0.037(3) 0.038(3) 0.028(2) 0.002(2) 0.001(2) 0.002(2)
C008 0.034(3) 0.034(3) 0.039(3) 0.000(2) -0.004(2) 0.001(2)
C009 0.032(3) 0.040(3) 0.027(2) -0.002(2) -0.003(2) 0.002(2)
C00A 0.038(3) 0.044(3) 0.029(3) -0.001(2) 0.002(2) 0.004(2)
C00B 0.037(3) 0.037(3) 0.034(3) 0.002(2) -0.007(2) -0.001(2)
C00C 0.040(3) 0.029(3) 0.035(3) 0.003(2) -0.007(2) 0.004(2)
C00D 0.045(3) 0.059(4) 0.058(4) 0.003(3) -0.009(3) -0.017(3)
C00E 0.045(3) 0.048(3) 0.052(3) 0.007(3) -0.003(3) 0.013(3)
C00F 0.044(3) 0.044(3) 0.050(3) 0.005(3) -0.012(3) 0.004(3)
C00G 0.049(3) 0.040(3) 0.040(3) 0.003(2) 0.004(3) 0.006(3)
C00H 0.045(3) 0.041(3) 0.048(3) 0.004(3) -0.010(3) 0.003(3)
C00I 0.060(3) 0.041(3) 0.040(3) -0.003(3) 0.003(3) -0.001(3)
C00J 0.060(4) 0.044(3) 0.068(4) 0.005(3) -0.022(3) -0.011(3)
C00K 0.048(4) 0.062(4) 0.070(4) 0.000(3) -0.002(3) 0.008(3)
C00L 0.058(4) 0.050(3) 0.056(4) -0.009(3) 0.005(3) 0.010(3)
B00M 0.039(3) 0.050(4) 0.051(4) -0.002(3) -0.009(3) 0.003(3)

loop_
_atom_type_symbol
_atom_type_description
_atom_type_scat_dispersion_real
_atom_type_scat_dispersion_imag
_atom_type_scat_source
C C 0.0033 0.0016 'International Tables Vol C Tables 4.2.6.8 and 6.1.1.4'
H H 0.0000 0.0000 'International Tables Vol C Tables 4.2.6.8 and 6.1.1.4'
B B 0.0013 0.0007 'International Tables Vol C Tables 4.2.6.8 and 6.1.1.4'
F F 0.0171 0.0103 'International Tables Vol C Tables 4.2.6.8 and 6.1.1.4'
N N 0.0061 0.0033 'International Tables Vol C Tables 4.2.6.8 and 6.1.1.4'

loop_
_geom_angle_atom_site_label_1
_geom_angle_atom_site_label_2
_geom_angle_atom_site_label_3
_geom_angle
_geom_angle_site_symmetry_1
_geom_angle_site_symmetry_3
_geom_angle_publ_flag
C009 N003 H003 114.5 . . ?
C009 N003 C00C 130.9(4) . . ?
C00C N003 H003 114.5 . . ?
C00B N004 B00M 127.1(4) . . ?
C00D N004 C00B 108.1(4) . . ?
C00D N004 B00M 124.7(4) . . ?
H00A N005 H00B 109.5 . . ?
H00A N005 H00C 109.5 . . ?
H00B N005 H00C 109.5 . . ?
C008 N005 H00A 109.5 . . ?
C008 N005 H00B 109.5 . . ?
C008 N005 H00C 109.5 . . ?
C007 N006 B00M 125.9(4) . . ?
C00E N006 C007 107.1(4) . . ?
C00E N006 B00M 126.8(4) . . ?
N006 C007 C009 120.9(4) . . ?
N006 C007 C00A 108.9(4) . . ?
C00A C007 C009 130.2(5) . . ?
N005 C008 H008 108.7 . . ?
N005 C008 C00C 109.5(4) . . ?
N005 C008 C00H 110.5(4) . . ?
C00C C008 H008 108.7 . . ?
C00C C008 C00H 110.6(4) . . ?
C00H C008 H008 108.7 . . ?
N003 C009 C007 116.3(4) . . ?
N003 C009 C00B 124.4(4) . . ?
C00B C009 C007 119.3(4) . . ?
C007 C00A H00D 126.6 . . ?
C007 C00A C00G 106.9(4) . . ?
C00G C00A H00D 126.6 . . ?
N004 C00B C009 119.0(4) . . ?
N004 C00B C00F 106.7(4) . . ?
C00F C00B C009 134.1(5) . . ?
N003 C00C C008 108.9(4) . . ?
N003 C00C H00E 109.0 . . ?
N003 C00C C00I 108.8(4) . . ?
C008 C00C H00E 109.0 . . ?
C008 C00C C00I 112.2(4) . . ?
C00I C00C H00E 109.0 . . ?
N004 C00D H00F 124.6 . . ?
N004 C00D C00J 110.8(5) . . ?
C00J C00D H00F 124.6 . . ?
N006 C00E H00G 124.9 . . ?
N006 C00E C00G 110.2(5) . . ?
C00G C00E H00G 124.9 . . ?
C00B C00F H00H 125.9 . . ?
C00J C00F C00B 108.2(5) . . ?
C00J C00F H00H 125.9 . . ?
C00A C00G H00I 126.6 . . ?
C00E C00G C00A 106.9(5) . . ?
C00E C00G H00I 126.6 . . ?
C008 C00H H00J 108.8 . . ?
C008 C00H H00K 108.8 . . ?
H00J C00H H00K 107.7 . . ?
C00K C00H C008 113.8(4) . . ?
C00K C00H H00J 108.8 . . ?
C00K C00H H00K 108.8 . . ?
C00C C00I H00L 109.1 . . ?
C00C C00I H00M 109.1 . . ?
C00C C00I C00L 112.7(4) . . ?
H00L C00I H00M 107.8 . . ?
C00L C00I H00L 109.1 . . ?
C00L C00I H00M 109.1 . . ?
C00D C00J C00F 106.1(5) . . ?
C00D C00J H00N 126.9 . . ?
C00F C00J H00N 126.9 . . ?
C00H C00K H00O 109.6 . . ?
C00H C00K H00P 109.6 . . ?
C00H C00K C00L 110.3(4) . . ?
H00O C00K H00P 108.1 . . ?
C00L C00K H00O 109.6 . . ?
C00L C00K H00P 109.6 . . ?
C00I C00L H00Q 109.7 . . ?
C00I C00L H00R 109.7 . . ?
C00K C00L C00I 109.8(4) . . ?
C00K C00L H00Q 109.7 . . ?
C00K C00L H00R 109.7 . . ?
H00Q C00L H00R 108.2 . . ?
F001 B00M F002 107.6(5) . . ?
F001 B00M N004 110.7(5) . . ?
F001 B00M N006 112.2(5) . . ?
F002 B00M N004 110.0(5) . . ?
F002 B00M N006 109.5(5) . . ?
N006 B00M N004 106.8(4) . . ?

loop_
_geom_bond_atom_site_label_1
_geom_bond_atom_site_label_2
_geom_bond_distance
_geom_bond_site_symmetry_2
_geom_bond_publ_flag
F001 B00M 1.382(7) . ?
F002 B00M 1.396(7) . ?
N003 H003 0.8600 . ?
N003 C009 1.322(5) . ?
N003 C00C 1.468(5) . ?
N004 C00B 1.402(6) . ?
N004 C00D 1.346(6) . ?
N004 B00M 1.537(7) . ?
N005 H00A 0.8900 . ?
N005 H00B 0.8900 . ?
N005 H00C 0.8900 . ?
N005 C008 1.478(5) . ?
N006 C007 1.374(5) . ?
N006 C00E 1.363(6) . ?
N006 B00M 1.526(7) . ?
C007 C009 1.451(6) . ?
C007 C00A 1.386(7) . ?
C008 H008 0.9800 . ?
C008 C00C 1.523(6) . ?
C008 C00H 1.531(6) . ?
C009 C00B 1.416(6) . ?
C00A H00D 0.9300 . ?
C00A C00G 1.402(6) . ?
C00B C00F 1.406(6) . ?
C00C H00E 0.9800 . ?
C00C C00I 1.523(6) . ?
C00D H00F 0.9300 . ?
C00D C00J 1.384(7) . ?
C00E H00G 0.9300 . ?
C00E C00G 1.368(7) . ?
C00F H00H 0.9300 . ?
C00F C00J 1.402(7) . ?
C00G H00I 0.9300 . ?
C00H H00J 0.9700 . ?
C00H H00K 0.9700 . ?
C00H C00K 1.505(7) . ?
C00I H00L 0.9700 . ?
C00I H00M 0.9700 . ?
C00I C00L 1.532(6) . ?
C00J H00N 0.9300 . ?
C00K H00O 0.9700 . ?
C00K H00P 0.9700 . ?
C00K C00L 1.506(7) . ?
C00L H00Q 0.9700 . ?
C00L H00R 0.9700 . ?
